data_9002172
loop_
_publ_author_name
'Bloodaxe, E. S.'
'Hughes, J. M.'
'Dyar, M. D.'
'Grew, E. S.'
'Guidotti, C. V.'

_publ_section_title
;
 Linking structure and chemistry in the schorl-dravite series
 Sample LCW2356
;
_journal_name_full 'American Mineralogist'
_journal_page_first 922
_journal_page_last 928
_journal_volume 84
_journal_year 1999
_chemical_compound_source 'Dunton mine, Newry, Oxford County, Maine, USA'
_chemical_formula_sum
;Al6.072 B3 Ca0.37 Cr0.009 F0.134 Fe0.549 H3.018 K0.027 Li0.006 Mg2.538
 Na0.418 O30.866 Si6 Ti0.036 V0.009
;
_chemical_name_mineral Dravite
_space_group_IT_number 160
_symmetry_space_group_name_Hall 'R 3 -2"'
_symmetry_space_group_name_H-M 'R 3 m :H'
_cell_angle_alpha 90
_cell_angle_beta 90
_cell_angle_gamma 120
_cell_formula_units_Z 3
_cell_length_a 15.915
_cell_length_b 15.915
_cell_length_c 7.187
_cell_volume 1576.491
_database_code_amcsd 0002240
_exptl_crystal_density_diffrn 3.112
_cod_original_sg_symbol_H-M 'R 3 m'
_cod_original_formula_sum
;Ca.37 Na.418 K.027 Al6.072 Mg2.538 Fe.549 Ti.036 V.009 Li.006 Cr.009 Si6 B3
 O30.866 F.134 H3.018
;
_cod_database_code 9002172

loop_
_space_group_symop_operation_xyz
x,y,z
2/3+x,1/3+y,1/3+z
1/3+x,2/3+y,2/3+z
x,x-y,z
2/3+x,1/3+x-y,1/3+z
1/3+x,2/3+x-y,2/3+z
-y,-x,z
2/3-y,1/3-x,1/3+z
1/3-y,2/3-x,2/3+z
-x+y,y,z
2/3-x+y,1/3+y,1/3+z
1/3-x+y,2/3+y,2/3+z
-y,x-y,z
2/3-y,1/3+x-y,1/3+z
1/3-y,2/3+x-y,2/3+z
-x+y,-x,z
2/3-x+y,1/3-x,1/3+z
1/3-x+y,2/3-x,2/3+z

loop_
_atom_site_aniso_label
_atom_site_aniso_U_11
_atom_site_aniso_U_22
_atom_site_aniso_U_33
_atom_site_aniso_U_12
_atom_site_aniso_U_13
_atom_site_aniso_U_23
CaX 0.01155 0.01155 0.01675 0.00577 0.00000 0.00000
NaX 0.01155 0.01155 0.01675 0.00577 0.00000 0.00000
KX 0.01155 0.01155 0.01675 0.00577 0.00000 0.00000
AlY 0.00914 0.01097 0.01649 0.00549 0.00193 0.00386
MgY 0.00914 0.01097 0.01649 0.00549 0.00193 0.00386
FeY 0.00914 0.01097 0.01649 0.00549 0.00193 0.00386
TiY 0.00914 0.01097 0.01649 0.00549 0.00193 0.00386
VY 0.00914 0.01097 0.01649 0.00549 0.00193 0.00386
LiY 0.00914 0.01097 0.01649 0.00549 0.00193 0.00386
CrY 0.00914 0.01097 0.01649 0.00549 0.00193 0.00386
AlZ 0.00510 0.00539 0.00550 0.00255 -0.00025 0.00000
MgZ 0.00510 0.00539 0.00550 0.00255 -0.00025 0.00000
SiT 0.00539 0.00510 0.00584 0.00255 0.00013 -0.00073
B 0.00770 0.01155 0.00523 0.00577 -0.00075 -0.00151
O1 0.01347 0.01347 0.00759 0.00674 0.00000 0.00000
O-H1 0.01347 0.01347 0.00759 0.00674 0.00000 0.00000
F1 0.01347 0.01347 0.00759 0.00674 0.00000 0.00000
O2 0.01251 0.00866 0.01544 0.00433 0.00025 0.00050
O-H3 0.02502 0.01347 0.00576 0.01251 0.00075 0.00038
O4 0.00866 0.01636 0.00968 0.00818 -0.00050 -0.00100
O5 0.01636 0.00731 0.01178 0.00818 0.00125 0.00063
O6 0.01010 0.01030 0.00680 0.00568 -0.00176 -0.00125
O7 0.00828 0.00780 0.01021 0.00284 -0.00125 -0.00100
O8 0.00606 0.00847 0.01282 0.00342 0.00050 0.00151

loop_
_atom_site_label
_atom_site_fract_x
_atom_site_fract_y
_atom_site_fract_z
_atom_site_occupancy
_atom_site_type_symbol
_atom_site_attached_hydrogens
CaX 0.00000 0.00000 0.25000 0.37000 Ca 0
NaX 0.00000 0.00000 0.25000 0.41800 Na 0
KX 0.00000 0.00000 0.25000 0.02700 K 0
AlY 0.27110 0.54220 0.31960 0.36400 Al 0
MgY 0.27110 0.54220 0.31960 0.50600 Mg 0
FeY 0.27110 0.54220 0.31960 0.18300 Fe 0
TiY 0.27110 0.54220 0.31960 0.01200 Ti 0
VY 0.27110 0.54220 0.31960 0.00300 V 0
LiY 0.27110 0.54220 0.31960 0.00200 Li 0
CrY 0.27110 0.54220 0.31960 0.00300 Cr 0
AlZ 0.29793 0.26154 0.63120 0.83000 Al 0
MgZ 0.29793 0.26154 0.63120 0.17000 Mg 0
SiT 0.19192 0.18999 0.01930 1.00000 Si 0
B 0.10970 0.21940 0.47140 1.00000 B 0
O1 0.00000 0.00000 0.79330 0.84800 O 0
O-H1 0.00000 0.00000 0.79330 0.01800 O 1
F1 0.00000 0.00000 0.79330 0.13400 F 0
O2 0.06070 0.12140 0.50180 1.00000 O 0
O-H3 0.26490 0.13245 0.53010 1.00000 O 1
O4 0.09280 0.18560 0.09080 1.00000 O 0
O5 0.18310 0.09155 0.11150 1.00000 O 0
O6 0.19580 0.18570 0.79650 1.00000 O 0
O7 0.28530 0.28490 0.09860 1.00000 O 0
O8 0.20910 0.26960 0.45990 1.00000 O 0

loop_
_cod_changelog_entry_id
_cod_changelog_entry_author
_cod_changelog_entry_date
_cod_changelog_entry_text
1
;cod-tools version 3.8.0
Id: cif_guess_AMCSD_atom_types 9581 2023-05-17 12:35:41Z saulius
;
2023-05-18T11:37:07+03:00
;Derived atom types and hydrogen counts
from atom names that follow the AMCSD naming convention
(Wat == water, O-H == hydroxyl).
;
2
;cod-tools version 3.10.1
Id: cif_fix_AMCSD_aniso_labels 10200 2024-08-01 14:09:44Z saulius
;
2024-08-02T12:20:09+03:00
;Changed the following '_atom_site_aniso_label' values:
'OH1' -> 'O-H1'
'OH3' -> 'O-H3'
;

loop_
_cod_related_entry_id
_cod_related_entry_database
_cod_related_entry_code
1 AMCSD 0002240
